data_7116041
loop_
_publ_author_name
'Jinjie Qian'
'Feilong Jiang'
'Kongzhao Su'
'Jie Pan'
'Zhenzhen Xue'
'Linfeng Liang'
'Partha Pratim Bag'
'Maochun Hong'

_publ_section_title
;
 Heterometallic cluster-based indium-organic frameworks
;
_journal_name_full Chem.Commun.
_journal_page_first 15224
_journal_paper_doi 10.1039/C4cc07611G
_journal_volume 50
_journal_year 2014
_chemical_formula_sum 'C36 H24 Cu6 I6 In3 N6 O16'
_chemical_formula_weight 2283.71
_chemical_name_systematic
; 
 ? 
;
_space_group_IT_number 192
_symmetry_cell_setting trigonal
_symmetry_space_group_name_Hall '-P 6 2c'
_symmetry_space_group_name_H-M 'P 6/m c c'
_atom_sites_solution_hydrogens geom
_atom_sites_solution_primary direct
_atom_sites_solution_secondary difmap
_audit_creation_method SHELXL-97
_cell_angle_alpha 90.00
_cell_angle_beta 90.00
_cell_angle_gamma 120.00
_cell_formula_units_Z 4
_cell_length_a 21.9173(4)
_cell_length_b 21.9173(4)
_cell_length_c 28.2685(4)
_cell_measurement_temperature 173(2)
_cell_volume 11760.0(3)
_computing_structure_refinement 'SHELXL-97 (Sheldrick, 1997)'
_computing_structure_solution 'SHELXS-97 (Sheldrick, 1990)'
_diffrn_ambient_temperature 173(2)
_diffrn_measured_fraction_theta_full 0.991
_diffrn_measured_fraction_theta_max 0.991
_diffrn_radiation_monochromator graphite
_diffrn_radiation_source 'fine-focus sealed tube'
_diffrn_radiation_type CuK\a
_diffrn_radiation_wavelength 1.54184
_diffrn_reflns_av_R_equivalents 0.0424
_diffrn_reflns_av_sigmaI/netI 0.0199
_diffrn_reflns_limit_h_max 27
_diffrn_reflns_limit_h_min -26
_diffrn_reflns_limit_k_max 25
_diffrn_reflns_limit_k_min -24
_diffrn_reflns_limit_l_max 34
_diffrn_reflns_limit_l_min -19
_diffrn_reflns_number 25786
_diffrn_reflns_theta_full 73.14
_diffrn_reflns_theta_max 73.14
_diffrn_reflns_theta_min 3.90
_exptl_absorpt_coefficient_mu 18.407
_exptl_absorpt_correction_T_max 0.4047
_exptl_absorpt_correction_T_min 0.2161
_exptl_crystal_density_diffrn 1.290
_exptl_crystal_density_method 'not measured'
_exptl_crystal_F_000 4196
_exptl_crystal_size_max 0.12
_exptl_crystal_size_mid 0.06
_exptl_crystal_size_min 0.06
_platon_squeeze_details
;
;
_refine_diff_density_max 2.598
_refine_diff_density_min -1.816
_refine_diff_density_rms 0.186
_refine_ls_extinction_method none
_refine_ls_goodness_of_fit_ref 1.176
_refine_ls_hydrogen_treatment mixed
_refine_ls_matrix_type full
_refine_ls_number_parameters 114
_refine_ls_number_reflns 4004
_refine_ls_number_restraints 37
_refine_ls_restrained_S_all 1.177
_refine_ls_R_factor_all 0.1128
_refine_ls_R_factor_gt 0.0964
_refine_ls_shift/su_max 0.000
_refine_ls_shift/su_mean 0.000
_refine_ls_structure_factor_coef Fsqd
_refine_ls_weighting_details 'calc w=1/[\s^2^(Fo^2^)+(0.1668P)^2^+55.1877P] where P=(Fo^2^+2Fc^2^)/3'
_refine_ls_weighting_scheme calc
_refine_ls_wR_factor_gt 0.2853
_refine_ls_wR_factor_ref 0.3051
_reflns_number_gt 2954
_reflns_number_total 4004
_reflns_threshold_expression >2sigma(I)
_cod_data_source_file c4cc07611g2.cif
_cod_data_source_block InOF-8
_cod_original_sg_symbol_H-M P6/mcc
_cod_database_code 7116041

loop_
_symmetry_equiv_pos_as_xyz
'x, y, z'
'x-y, x, z'
'-y, x-y, z'
'-x, -y, z'
'-x+y, -x, z'
'y, -x+y, z'
'x-y, -y, -z+1/2'
'-x, -x+y, -z+1/2'
'y, x, -z+1/2'
'-y, -x, -z+1/2'
'-x+y, y, -z+1/2'
'x, x-y, -z+1/2'
'-x, -y, -z'
'-x+y, -x, -z'
'y, -x+y, -z'
'x, y, -z'
'x-y, x, -z'
'-y, x-y, -z'
'-x+y, y, z-1/2'
'x, x-y, z-1/2'
'-y, -x, z-1/2'
'y, x, z-1/2'
'x-y, -y, z-1/2'
'-x, -x+y, z-1/2'

loop_
_atom_site_label
_atom_site_type_symbol
_atom_site_fract_x
_atom_site_fract_y
_atom_site_fract_z
_atom_site_U_iso_or_equiv
_atom_site_adp_type
_atom_site_occupancy
_atom_site_symmetry_multiplicity
_atom_site_calc_flag
_atom_site_refinement_flags
In1 In 0.23073(5) 0.64358(5) 0.5000 0.0501(4) Uani 1 2 d S
O3 O 0.3333 0.6667 0.5000 0.052(3) Uani 1 6 d S
O1 O 0.2031(4) 0.5665(4) 0.4435(2) 0.0618(18) Uani 1 1 d .
O4 O 0.1240(9) 0.6191(8) 0.5000 0.117(6) Uani 1 2 d S
O2 O 0.2810(5) 0.5276(6) 0.4454(3) 0.092(3) Uani 1 1 d .
I1 I 0.07657(8) 0.46421(9) 0.19169(5) 0.1720(10) Uani 1 1 d .
Cu1 Cu 0.05067(13) 0.4825(2) 0.28233(8) 0.1471(15) Uani 1 1 d .
C6 C 0.2303(5) 0.5320(7) 0.4283(4) 0.071(3) Uani 1 1 d .
C1 C 0.1498(7) 0.5028(11) 0.3592(5) 0.113(7) Uani 1 1 d U
H1 H 0.1376 0.5362 0.3705 0.136 Uiso 1 1 calc R
C5 C 0.1327(13) 0.4107(13) 0.3079(9) 0.137(7) Uani 1 1 d U
H5 H 0.1015 0.3753 0.2866 0.164 Uiso 1 1 calc R
C2 C 0.1988(7) 0.4894(12) 0.3856(6) 0.120(7) Uani 1 1 d .
N1 N 0.1213(9) 0.4669(8) 0.3178(6) 0.111(4) Uani 1 1 d U
C3 C 0.2229(15) 0.4468(12) 0.3682(10) 0.149(7) Uani 1 1 d U
H3 H 0.2614 0.4448 0.3820 0.178 Uiso 1 1 calc R
C4 C 0.1845(17) 0.4044(16) 0.3265(12) 0.180(10) Uani 1 1 d U
H4 H 0.1971 0.3724 0.3131 0.216 Uiso 1 1 calc R

loop_
_atom_site_aniso_label
_atom_site_aniso_U_11
_atom_site_aniso_U_22
_atom_site_aniso_U_33
_atom_site_aniso_U_23
_atom_site_aniso_U_13
_atom_site_aniso_U_12
In1 0.0618(6) 0.0652(6) 0.0230(5) 0.000 0.000 0.0316(4)
O3 0.065(5) 0.065(5) 0.026(6) 0.000 0.000 0.032(3)
O1 0.072(4) 0.080(5) 0.025(3) -0.012(3) 0.002(3) 0.032(4)
O4 0.105(11) 0.069(8) 0.186(18) 0.000 0.000 0.050(8)
O2 0.086(6) 0.120(8) 0.068(5) -0.045(5) -0.022(4) 0.049(6)
I1 0.1354(11) 0.1684(13) 0.0907(9) -0.0815(9) 0.0426(7) -0.0153(9)
Cu1 0.0852(14) 0.295(4) 0.0736(14) -0.101(2) -0.0418(11) 0.104(2)
C6 0.047(5) 0.097(8) 0.046(6) -0.026(6) -0.005(4) 0.018(5)
C1 0.068(7) 0.201(18) 0.077(8) -0.067(10) -0.006(6) 0.072(10)
C5 0.137(7) 0.137(7) 0.137(7) -0.0004(10) -0.0002(10) 0.069(4)
C2 0.061(7) 0.217(19) 0.084(9) -0.092(12) -0.025(7) 0.069(10)
N1 0.111(4) 0.111(4) 0.110(4) -0.0018(10) 0.0000(10) 0.055(2)
C3 0.148(8) 0.152(9) 0.147(9) -0.015(5) -0.002(5) 0.075(6)
C4 0.180(10) 0.180(10) 0.180(10) -0.0003(10) -0.0001(10) 0.090(5)

loop_
_atom_type_symbol
_atom_type_description
_atom_type_scat_dispersion_real
_atom_type_scat_dispersion_imag
_atom_type_scat_source
C C 0.0181 0.0091 'International Tables Vol C Tables 4.2.6.8 and 6.1.1.4'
O O 0.0492 0.0322 'International Tables Vol C Tables 4.2.6.8 and 6.1.1.4'
In In 0.0822 5.0449 'International Tables Vol C Tables 4.2.6.8 and 6.1.1.4'
Cu Cu -1.9646 0.5888 'International Tables Vol C Tables 4.2.6.8 and 6.1.1.4'
I I -0.3257 6.8362 'International Tables Vol C Tables 4.2.6.8 and 6.1.1.4'
N N 0.0311 0.0180 'International Tables Vol C Tables 4.2.6.8 and 6.1.1.4'
H H 0.0000 0.0000 'International Tables Vol C Tables 4.2.6.8 and 6.1.1.4'

loop_
_geom_angle_atom_site_label_1
_geom_angle_atom_site_label_2
_geom_angle_atom_site_label_3
_geom_angle
_geom_angle_site_symmetry_1
_geom_angle_site_symmetry_3
O3 In1 O4 179.7(4) . .
O3 In1 O2 94.3(3) . 14_566
O4 In1 O2 85.9(4) . 14_566
O3 In1 O2 94.3(3) . 5_565
O4 In1 O2 85.9(4) . 5_565
O2 In1 O2 91.3(6) 14_566 5_565
O3 In1 O1 92.1(2) . .
O4 In1 O1 87.7(3) . .
O2 In1 O1 173.5(4) 14_566 .
O2 In1 O1 86.8(3) 5_565 .
O3 In1 O1 92.1(2) . 16_556
O4 In1 O1 87.7(3) . 16_556
O2 In1 O1 86.8(3) 14_566 16_556
O2 In1 O1 173.5(4) 5_565 16_556
O1 In1 O1 94.3(4) . 16_556
In1 O3 In1 120.0 . 14_566
In1 O3 In1 120.000(1) . 3_665
In1 O3 In1 120.0 14_566 3_665
C6 O1 In1 133.5(7) . .
C6 O2 In1 131.8(8) . 3_665
Cu1 I1 Cu1 59.90(8) 8 .
Cu1 I1 Cu1 60.58(11) 8 12_565
Cu1 I1 Cu1 57.95(14) . 12_565
N1 Cu1 I1 109.3(5) . 8
N1 Cu1 Cu1 138.2(5) . 12_565
I1 Cu1 Cu1 112.56(8) 8 12_565
N1 Cu1 Cu1 145.7(5) . 8
I1 Cu1 Cu1 61.58(10) 8 8
Cu1 Cu1 Cu1 61.27(9) 12_565 8
N1 Cu1 Cu1 149.8(5) . 4_565
I1 Cu1 Cu1 61.45(10) 8 4_565
Cu1 Cu1 Cu1 59.98(14) 12_565 4_565
Cu1 Cu1 Cu1 58.74(16) 8 4_565
N1 Cu1 I1 102.2(5) . .
I1 Cu1 I1 111.62(10) 8 .
Cu1 Cu1 I1 61.26(9) 12_565 .
Cu1 Cu1 I1 58.52(10) 8 .
Cu1 Cu1 I1 107.93(7) 4_565 .
N1 Cu1 I1 105.6(5) . 12_565
I1 Cu1 I1 109.82(11) 8 12_565
Cu1 Cu1 I1 60.78(13) 12_565 12_565
Cu1 Cu1 I1 108.55(5) 8 12_565
Cu1 Cu1 I1 57.97(15) 4_565 12_565
I1 Cu1 I1 117.68(15) . 12_565
O1 C6 O2 128.5(9) . .
O1 C6 C2 116.8(11) . .
O2 C6 C2 114.7(12) . .
N1 C1 C2 119.5(15) . .
C4 C5 N1 124(3) . .
C3 C2 C1 121.8(16) . .
C3 C2 C6 120.6(18) . .
C1 C2 C6 117.0(15) . .
C1 N1 C5 116.4(18) . .
C1 N1 Cu1 119.7(13) . .
C5 N1 Cu1 122.6(14) . .
C2 C3 C4 115(3) . .
C5 C4 C3 120(3) . .

loop_
_geom_bond_atom_site_label_1
_geom_bond_atom_site_label_2
_geom_bond_distance
_geom_bond_site_symmetry_2
In1 O3 2.0434(9) .
In1 O4 2.122(17) .
In1 O2 2.159(8) 14_566
In1 O2 2.159(8) 5_565
In1 O1 2.179(6) .
In1 O1 2.179(6) 16_556
O3 In1 2.0434(9) 14_566
O3 In1 2.0434(9) 3_665
O1 C6 1.250(15) .
O2 C6 1.258(15) .
O2 In1 2.159(8) 3_665
I1 Cu1 2.616(3) 8
I1 Cu1 2.698(2) .
I1 Cu1 2.710(4) 12_565
Cu1 N1 2.013(17) .
Cu1 I1 2.616(3) 8
Cu1 Cu1 2.620(8) 12_565
Cu1 Cu1 2.654(4) 8
Cu1 Cu1 2.687(5) 4_565
Cu1 I1 2.710(4) 12_565
C6 C2 1.470(15) .
C1 N1 1.373(19) .
C1 C2 1.45(2) .
C5 C4 1.32(4) .
C5 N1 1.40(3) .
C2 C3 1.37(3) .
C3 C4 1.48(4) .

loop_
_platon_squeeze_void_nr
_platon_squeeze_void_average_x
_platon_squeeze_void_average_y
_platon_squeeze_void_average_z
_platon_squeeze_void_volume
_platon_squeeze_void_count_electrons
1 -0.004 -0.002 -0.006 6321.0 537.2
2 0.333 0.667 0.250 229.6 40.9
3 0.333 0.667 0.750 229.5 44.1
4 0.667 0.333 0.250 229.4 42.7
5 0.667 0.333 0.750 229.5 45.8
